data_1543122
loop_
_publ_author_name
'Jiang, Bin'
'Du, Chen Chen'
'Li, Min Jie'
'Gao, Ke'
'Kou, Li'
'Chen, Ming'
'Liu, Feng'
'Russell, Thomas P.'
'Wang, Hongyu'

_publ_section_title
;
 Synthesis of fluorinated diphenyl-diketopyrrolopyrrole derivatives as new
 building blocks for conjugated copolymers
;
_journal_issue 19
_journal_name_full 'Polym. Chem.'
_journal_page_first 3311
_journal_paper_doi 10.1039/C6PY00346J
_journal_volume 7
_journal_year 2016
_chemical_formula_sum 'C22 H17 Br2 F N2 O2'
_chemical_formula_weight 538.19
_chemical_name_systematic
; 
 ? 
;
_space_group_IT_number 7
_symmetry_cell_setting monoclinic
_symmetry_space_group_name_Hall 'P -2yc'
_symmetry_space_group_name_H-M 'P 1 c 1'
_atom_sites_solution_hydrogens geom
_atom_sites_solution_primary direct
_atom_sites_solution_secondary difmap
_audit_creation_method SHELXL-97
_audit_update_record
;
2015-12-04 deposited with the CCDC.
2016-04-14 downloaded from the CCDC.
;
_cell_angle_alpha 90.00
_cell_angle_beta 101.476(2)
_cell_angle_gamma 90.00
_cell_formula_units_Z 2
_cell_length_a 12.990(3)
_cell_length_b 4.2334(10)
_cell_length_c 17.997(4)
_cell_measurement_temperature 296(2)
_cell_volume 969.9(4)
_computing_cell_refinement 'Bruker SMART'
_computing_data_collection 'Bruker SMART'
_computing_data_reduction 'Bruker SAINT'
_computing_structure_refinement 'SHELXL-97 (Sheldrick, 1997)'
_computing_structure_solution 'SHELXS-97 (Sheldrick, 1990)'
_diffrn_ambient_temperature 296(2)
_diffrn_measured_fraction_theta_full 0.994
_diffrn_measured_fraction_theta_max 0.994
_diffrn_measurement_device_type MoK\a
_diffrn_radiation_monochromator graphite
_diffrn_radiation_source 'fine-focus sealed tube'
_diffrn_radiation_type MoK\a
_diffrn_radiation_wavelength 0.71073
_diffrn_reflns_av_R_equivalents 0.0210
_diffrn_reflns_av_sigmaI/netI 0.0386
_diffrn_reflns_limit_h_max 16
_diffrn_reflns_limit_h_min -14
_diffrn_reflns_limit_k_max 5
_diffrn_reflns_limit_k_min -4
_diffrn_reflns_limit_l_max 22
_diffrn_reflns_limit_l_min -23
_diffrn_reflns_number 5633
_diffrn_reflns_theta_full 27.55
_diffrn_reflns_theta_max 27.55
_diffrn_reflns_theta_min 2.31
_exptl_absorpt_coefficient_mu 11.472
_exptl_crystal_density_diffrn 2.673
_exptl_crystal_density_method 'not measured'
_exptl_crystal_F_000 726
_refine_diff_density_max 0.355
_refine_diff_density_min -0.369
_refine_diff_density_rms 0.065
_refine_ls_abs_structure_details 'Flack H D (1983), Acta Cryst. A39, 876-881'
_refine_ls_abs_structure_Flack 0.38(2)
_refine_ls_extinction_method none
_refine_ls_goodness_of_fit_ref 1.016
_refine_ls_hydrogen_treatment mixed
_refine_ls_matrix_type full
_refine_ls_number_parameters 264
_refine_ls_number_reflns 3722
_refine_ls_number_restraints 2
_refine_ls_restrained_S_all 1.016
_refine_ls_R_factor_all 0.0590
_refine_ls_R_factor_gt 0.0352
_refine_ls_shift/su_max 0.001
_refine_ls_shift/su_mean 0.000
_refine_ls_structure_factor_coef Fsqd
_refine_ls_weighting_details 'calc w=1/[\s^2^(Fo^2^)+(0.0394P)^2^+0.6779P] where P=(Fo^2^+2Fc^2^)/3'
_refine_ls_weighting_scheme calc
_refine_ls_wR_factor_gt 0.0808
_refine_ls_wR_factor_ref 0.0917
_reflns_number_gt 2702
_reflns_number_total 3722
_reflns_threshold_expression >2sigma(I)
_cod_data_source_file c6py00346j2.cif
_cod_data_source_block h
_cod_depositor_comments
;
The following automatic conversions were performed:

'_symmetry_cell_setting' value 'Monoclinic' changed to 'monoclinic'
according to
/usr/data/users/saulius/crontab/automatic-downloads/rss-feeds/RSC/lib/dictionaries/cif_core.dic
dictionary named 'cif_core.dic' version 2.4.2 from 2011-04-26.

Automatic conversion script
Id: cif_fix_values 4268 2015-11-12 08:31:59Z antanas 

 Adding full bibliography for 1543120--1543123.cif.

2019-03-14
Z value and formula inserted replacing absurd original values
                 miguel
;
_cod_original_formula_sum 'C H Br F N O'
_cod_original_formula_weight 141.94
_cod_original_formula_units_Z 11
_cod_original_sg_symbol_H-M 'Pc   '
_cod_database_code 1543122

loop_
_symmetry_equiv_pos_as_xyz
'x, y, z'
'x, -y, z+1/2'

loop_
_atom_site_label
_atom_site_type_symbol
_atom_site_fract_x
_atom_site_fract_y
_atom_site_fract_z
_atom_site_U_iso_or_equiv
_atom_site_adp_type
_atom_site_occupancy
_atom_site_symmetry_multiplicity
_atom_site_calc_flag
_atom_site_refinement_flags
Br1 Br -0.33116(4) 0.8249(3) 0.38282(3) 0.0563(4) Uani 1 1 d .
Br2 Br 0.78602(4) -0.3253(3) 0.72101(3) 0.0541(4) Uani 1 1 d .
C1 C -0.1975(7) 0.692(2) 0.4319(6) 0.035(2) Uani 1 1 d .
C2 C -0.1109(7) 0.758(2) 0.4022(5) 0.039(2) Uani 1 1 d .
H2 H -0.1181 0.8647 0.3563 0.047 Uiso 1 1 calc R
C3 C -0.0070(6) 0.6600(19) 0.4427(4) 0.030(2) Uani 1 1 d .
H3 H 0.0537 0.7052 0.4247 0.036 Uiso 1 1 calc R
C4 C -0.0044(7) 0.493(2) 0.5107(5) 0.030(2) Uani 1 1 d .
C5 C -0.0903(7) 0.429(2) 0.5368(5) 0.037(2) Uani 1 1 d .
C6 C -0.1924(7) 0.519(2) 0.4975(6) 0.040(2) Uani 1 1 d .
H6 H -0.2526 0.4630 0.5151 0.048 Uiso 1 1 calc R
C7 C 0.1071(7) 0.403(2) 0.5514(5) 0.0298(19) Uani 1 1 d .
C8 C 0.2457(6) 0.3271(19) 0.6524(5) 0.027(2) Uani 1 1 d .
C9 C 0.2708(7) 0.226(2) 0.5788(5) 0.035(2) Uani 1 1 d .
C10 C 0.1836(6) 0.284(2) 0.5201(5) 0.0275(18) Uani 1 1 d .
C11 C 0.2095(7) 0.173(2) 0.4533(5) 0.039(2) Uani 1 1 d .
C12 C 0.3552(7) 0.096(2) 0.5502(5) 0.0284(19) Uani 1 1 d .
C13 C 0.0896(7) 0.591(2) 0.6843(5) 0.037(2) Uani 1 1 d .
H13A H 0.1396 0.7453 0.7100 0.044 Uiso 1 1 calc R
H13B H 0.0297 0.7075 0.6566 0.044 Uiso 1 1 calc R
C14 C 0.0555(7) 0.406(2) 0.7395(5) 0.042(2) Uani 1 1 d .
H14A H 0.0053 0.2534 0.7151 0.063 Uiso 1 1 calc R
H14B H 0.0234 0.5391 0.7716 0.063 Uiso 1 1 calc R
H14C H 0.1146 0.2986 0.7695 0.063 Uiso 1 1 calc R
C15 C 0.3623(7) -0.117(2) 0.4178(5) 0.031(2) Uani 1 1 d .
H15A H 0.3111 -0.2687 0.3924 0.038 Uiso 1 1 calc R
H15B H 0.4219 -0.2346 0.4455 0.038 Uiso 1 1 calc R
C16 C 0.4003(8) 0.101(2) 0.3554(5) 0.041(2) Uani 1 1 d .
H16A H 0.3441 0.2380 0.3326 0.062 Uiso 1 1 calc R
H16B H 0.4201 -0.0307 0.3171 0.062 Uiso 1 1 calc R
H16C H 0.4596 0.2250 0.3793 0.062 Uiso 1 1 calc R
C17 C 0.4540(7) -0.002(2) 0.5887(5) 0.0264(19) Uani 1 1 d .
C18 C 0.4726(7) -0.160(2) 0.6573(5) 0.041(2) Uani 1 1 d .
H18 H 0.4142 -0.2033 0.6781 0.050 Uiso 1 1 calc R
C19 C 0.5625(8) -0.255(3) 0.6957(5) 0.044(2) Uani 1 1 d .
H19 H 0.5666 -0.3701 0.7402 0.053 Uiso 1 1 calc R
C20 C 0.6526(7) -0.180(2) 0.6686(5) 0.037(2) Uani 1 1 d .
C21 C 0.6424(8) -0.021(2) 0.6018(6) 0.040(2) Uani 1 1 d .
H21 H 0.7022 0.0221 0.5825 0.048 Uiso 1 1 calc R
C22 C 0.5490(7) 0.076(2) 0.5630(5) 0.040(2) Uani 1 1 d .
H22 H 0.5455 0.1938 0.5190 0.048 Uiso 1 1 calc R
F1 F -0.0902(2) 0.2213(8) 0.59160(19) 0.0503(8) Uani 1 1 d .
N1 N 0.1382(6) 0.4226(18) 0.6295(4) 0.0305(17) Uani 1 1 d .
N2 N 0.3153(5) 0.0668(18) 0.4719(4) 0.0308(17) Uani 1 1 d .
O1 O 0.2944(6) 0.3453(15) 0.7154(4) 0.0456(17) Uani 1 1 d .
O2 O 0.1584(6) 0.1538(14) 0.3860(4) 0.0395(17) Uani 1 1 d .

loop_
_atom_site_aniso_label
_atom_site_aniso_U_11
_atom_site_aniso_U_22
_atom_site_aniso_U_33
_atom_site_aniso_U_23
_atom_site_aniso_U_13
_atom_site_aniso_U_12
Br1 0.0360(6) 0.0724(10) 0.0546(7) -0.0004(7) -0.0052(5) 0.0172(6)
Br2 0.0280(5) 0.0685(9) 0.0602(8) 0.0000(7) -0.0048(5) 0.0142(6)
C1 0.025(5) 0.032(5) 0.049(5) -0.012(4) 0.006(4) -0.004(4)
C2 0.037(5) 0.043(5) 0.034(4) 0.007(4) -0.003(4) 0.010(4)
C3 0.025(4) 0.044(5) 0.020(3) 0.014(3) 0.001(3) 0.011(3)
C4 0.019(4) 0.031(5) 0.037(4) 0.001(4) -0.005(3) 0.004(3)
C5 0.025(5) 0.037(5) 0.046(5) 0.023(4) 0.002(4) 0.000(4)
C6 0.017(4) 0.052(6) 0.054(6) -0.001(5) 0.013(4) 0.005(4)
C7 0.020(4) 0.033(4) 0.033(4) 0.011(4) -0.003(3) 0.002(3)
C8 0.022(4) 0.040(5) 0.023(4) -0.003(4) 0.017(3) 0.002(4)
C9 0.028(5) 0.047(5) 0.031(4) 0.001(4) 0.007(4) 0.007(4)
C10 0.018(4) 0.043(5) 0.020(4) -0.002(4) 0.000(3) 0.002(4)
C11 0.033(5) 0.037(5) 0.040(5) 0.003(4) -0.006(4) 0.000(4)
C12 0.026(4) 0.035(4) 0.027(4) -0.003(4) 0.012(3) 0.000(3)
C13 0.035(5) 0.030(4) 0.040(5) -0.009(4) -0.002(4) 0.012(4)
C14 0.033(5) 0.062(6) 0.030(4) -0.010(4) 0.007(4) 0.008(4)
C15 0.032(5) 0.035(4) 0.030(4) -0.007(4) 0.015(4) -0.001(3)
C16 0.049(6) 0.052(6) 0.026(4) 0.003(4) 0.016(4) 0.010(4)
C17 0.025(4) 0.029(5) 0.029(4) -0.006(4) 0.014(3) -0.001(3)
C18 0.023(4) 0.059(6) 0.047(5) -0.018(4) 0.017(4) -0.015(3)
C19 0.031(5) 0.072(6) 0.030(4) 0.004(5) 0.009(4) -0.005(5)
C20 0.024(5) 0.051(6) 0.030(4) -0.001(4) -0.007(4) 0.013(4)
C21 0.026(5) 0.045(6) 0.053(6) 0.009(5) 0.015(5) 0.002(4)
C22 0.033(6) 0.051(5) 0.043(5) 0.002(4) 0.024(4) 0.010(4)
F1 0.0355(17) 0.065(2) 0.0490(18) 0.0222(17) 0.0064(14) -0.0006(15)
N1 0.025(4) 0.045(4) 0.022(4) 0.002(3) 0.007(3) 0.008(3)
N2 0.024(4) 0.038(4) 0.029(4) -0.005(3) 0.004(3) 0.001(3)
O1 0.031(3) 0.065(5) 0.036(4) -0.001(3) -0.005(3) -0.004(3)
O2 0.038(3) 0.061(5) 0.021(3) -0.006(3) 0.008(3) 0.012(3)

loop_
_atom_type_symbol
_atom_type_description
_atom_type_scat_dispersion_real
_atom_type_scat_dispersion_imag
_atom_type_scat_source
C C 0.0033 0.0016 'International Tables Vol C Tables 4.2.6.8 and 6.1.1.4'
H H 0.0000 0.0000 'International Tables Vol C Tables 4.2.6.8 and 6.1.1.4'
N N 0.0061 0.0033 'International Tables Vol C Tables 4.2.6.8 and 6.1.1.4'
O O 0.0106 0.0060 'International Tables Vol C Tables 4.2.6.8 and 6.1.1.4'
F F 0.0171 0.0103 'International Tables Vol C Tables 4.2.6.8 and 6.1.1.4'
Br Br -0.2901 2.4595 'International Tables Vol C Tables 4.2.6.8 and 6.1.1.4'

loop_
_geom_angle_atom_site_label_1
_geom_angle_atom_site_label_2
_geom_angle_atom_site_label_3
_geom_angle
C2 C1 C6 122.6(8)
C2 C1 Br1 120.9(7)
C6 C1 Br1 116.4(7)
C1 C2 C3 119.9(8)
C4 C3 C2 115.9(8)
C5 C4 C3 122.4(8)
C5 C4 C7 124.2(8)
C3 C4 C7 113.4(7)
F1 C5 C4 121.7(8)
F1 C5 C6 114.3(8)
C4 C5 C6 122.4(8)
C1 C6 C5 116.6(9)
C10 C7 N1 111.0(7)
C10 C7 C4 127.2(8)
N1 C7 C4 121.7(7)
O1 C8 N1 124.1(7)
O1 C8 C9 134.5(8)
N1 C8 C9 101.4(7)
C10 C9 C12 111.2(6)
C10 C9 C8 109.4(5)
C12 C9 C8 139.4(9)
C7 C10 C11 145.0(8)
C7 C10 C9 107.8(5)
C11 C10 C9 107.0(6)
O2 C11 C10 132.7(9)
O2 C11 N2 120.3(8)
C10 C11 N2 106.9(8)
C17 C12 N2 126.1(7)
C17 C12 C9 129.8(8)
N2 C12 C9 104.0(8)
C14 C13 N1 116.3(8)
N2 C15 C16 112.6(7)
C18 C17 C12 124.6(8)
C18 C17 C22 112.9(8)
C12 C17 C22 122.4(8)
C19 C18 C17 127.3(9)
C18 C19 C20 118.2(9)
C21 C20 C19 118.7(8)
C21 C20 Br2 121.2(7)
C19 C20 Br2 119.9(7)
C22 C21 C20 122.1(9)
C21 C22 C17 120.6(9)
C7 N1 C8 110.2(6)
C7 N1 C13 129.5(8)
C8 N1 C13 118.2(7)
C12 N2 C11 110.7(7)
C12 N2 C15 126.2(8)
C11 N2 C15 121.4(8)

loop_
_geom_bond_atom_site_label_1
_geom_bond_atom_site_label_2
_geom_bond_distance
Br1 C1 1.871(9)
Br2 C20 1.903(8)
C1 C2 1.366(11)
C1 C6 1.382(13)
C2 C3 1.461(11)
C3 C4 1.408(11)
C4 C5 1.323(11)
C4 C7 1.534(11)
C5 F1 1.320(9)
C5 C6 1.425(13)
C7 C10 1.335(11)
C7 N1 1.386(10)
C8 O1 1.185(11)
C8 N1 1.434(10)
C8 C9 1.489(11)
C9 C10 1.408(5)
C9 C12 1.411(11)
C10 C11 1.394(12)
C11 O2 1.262(12)
C11 N2 1.421(11)
C12 C17 1.396(12)
C12 N2 1.408(11)
C13 C14 1.406(12)
C13 N1 1.459(10)
C15 N2 1.470(10)
C15 C16 1.606(11)
C17 C18 1.382(12)
C17 C22 1.439(11)
C18 C19 1.296(13)
C19 C20 1.393(12)
C20 C21 1.360(12)
C21 C22 1.337(13)
